data_4518602
loop_
_publ_author_name
'Hohlman, Robert M.'
'Newmister, Sean A.'
'Sanders, Jacob N.'
'Khatri, Yogan'
'Li, Shasha'
'Keramati, Nikki R.'
'Lowell, Andrew N.'
'Houk, K. N.'
'Sherman, David H.'

_publ_section_title
;
 Structural Diversification of Hapalindole and Fischerindole Natural
 Products via Cascade Biocatalysis
;
_journal_issue 8
_journal_name_full 'ACS Catalysis'
_journal_page_first 4670
_journal_page_last 4681
_journal_paper_doi 10.1021/acscatal.0c05656
_journal_volume 11
_journal_year 2021
_chemical_absolute_configuration syn
_chemical_formula_moiety '2(C20 H23 N3), C4 H10 O'
_chemical_formula_sum 'C44 H56 N6 O'
_chemical_formula_weight 684.94
_space_group_crystal_system orthorhombic
_space_group_IT_number 19
_space_group_name_Hall 'P 2ac 2ab'
_space_group_name_H-M_alt 'P 21 21 21'
_atom_sites_solution_hydrogens mixed
_audit_creation_method SHELXL-2018/3
_cell_angle_alpha 90
_cell_angle_beta 90
_cell_angle_gamma 90
_cell_formula_units_Z 4
_cell_length_a 11.3688(9)
_cell_length_b 15.8213(4)
_cell_length_c 22.0726(9)
_cell_measurement_reflns_used 8462
_cell_measurement_temperature 85(2)
_cell_measurement_theta_max 68.5720
_cell_measurement_theta_min 4.0440
_cell_volume 3970.2(4)
_computing_cell_refinement 'CrysAlisPro 1.171.38.41 (Rigaku OD, 2015)'
_computing_data_collection 'CrysAlisPro 1.171.38.41 (Rigaku OD, 2015)'
_computing_data_reduction 'CrysAlisPro 1.171.38.41 (Rigaku OD, 2015)'
_computing_molecular_graphics 'Bruker SHELXTL'
_computing_publication_material 'Bruker SHELXTL'
_computing_structure_refinement 'SHELXL-2018/3 (Sheldrick, 2008)'
_computing_structure_solution 'SHELXT (Sheldrick, 2014)'
_diffrn_ambient_temperature 85(2)
_diffrn_measured_fraction_theta_full 1.000
_diffrn_measured_fraction_theta_max 0.986
_diffrn_measurement_device_type 'Rigaku Saturn 944+ CCD'
_diffrn_measurement_method '\w scans'
_diffrn_radiation_type CuK\a
_diffrn_radiation_wavelength 1.54184
_diffrn_reflns_av_R_equivalents 0.1104
_diffrn_reflns_av_unetI/netI 0.0564
_diffrn_reflns_Laue_measured_fraction_full 1.000
_diffrn_reflns_Laue_measured_fraction_max 0.986
_diffrn_reflns_limit_h_max 13
_diffrn_reflns_limit_h_min -13
_diffrn_reflns_limit_k_max 19
_diffrn_reflns_limit_k_min -18
_diffrn_reflns_limit_l_max 26
_diffrn_reflns_limit_l_min -26
_diffrn_reflns_number 61153
_diffrn_reflns_point_group_measured_fraction_full 1.000
_diffrn_reflns_point_group_measured_fraction_max 0.982
_diffrn_reflns_theta_full 67.684
_diffrn_reflns_theta_max 69.917
_diffrn_reflns_theta_min 3.437
_diffrn_source 'micro-focus rotating anode'
_exptl_absorpt_coefficient_mu 0.537
_exptl_absorpt_correction_T_max 1.00000
_exptl_absorpt_correction_T_min 0.54753
_exptl_absorpt_correction_type multi-scan
_exptl_absorpt_process_details
; 
CrysAlisPro 1.171.38.41 (Rigaku Oxford Diffraction, 2015) 
Empirical absorption correction using spherical harmonics, 
 implemented in SCALE3 ABSPACK scaling algorithm. 
;
_exptl_crystal_colour colourless
_exptl_crystal_density_diffrn 1.146
_exptl_crystal_description plate
_exptl_crystal_F_000 1480
_exptl_crystal_size_max 0.060
_exptl_crystal_size_mid 0.040
_exptl_crystal_size_min 0.020
_refine_diff_density_max 0.374
_refine_diff_density_min -0.266
_refine_diff_density_rms 0.060
_refine_ls_abs_structure_details
; 
 Flack x determined using 1830 quotients [(I+)-(I-)]/[(I+)+(I-)] 
 (Parsons, Flack and Wagner, Acta Cryst. B69 (2013) 249-259). 
;
_refine_ls_abs_structure_Flack 0.3(3)
_refine_ls_extinction_method none
_refine_ls_goodness_of_fit_ref 1.017
_refine_ls_hydrogen_treatment mixed
_refine_ls_matrix_type full
_refine_ls_number_parameters 495
_refine_ls_number_reflns 7384
_refine_ls_number_restraints 29
_refine_ls_restrained_S_all 1.016
_refine_ls_R_factor_all 0.1088
_refine_ls_R_factor_gt 0.0874
_refine_ls_shift/su_max 0.000
_refine_ls_shift/su_mean 0.000
_refine_ls_structure_factor_coef Fsqd
_refine_ls_weighting_details 'w=1/[\s^2^(Fo^2^)+(0.1469P)^2^+1.9902P] where P=(Fo^2^+2Fc^2^)/3'
_refine_ls_weighting_scheme calc
_refine_ls_wR_factor_gt 0.2313
_refine_ls_wR_factor_ref 0.2539
_reflns_Friedel_coverage 0.784
_reflns_Friedel_fraction_full 0.999
_reflns_Friedel_fraction_max 0.977
_reflns_number_gt 5502
_reflns_number_total 7384
_reflns_threshold_expression 'I > 2\s(I)'
_cod_data_source_file cs0c05656_si_002.cif
_cod_data_source_block rh7a2a
_cod_depositor_comments 'Adding full bibliography for 4518602.cif.'
_cod_database_code 4518602
_shelx_shelxl_version_number 2018/3
_shelx_space_group_comment
; 
The symmetry employed for this shelxl refinement is uniquely defined 
by the following loop, which should always be used as a source of 
symmetry information in preference to the above space-group names. 
They are only intended as comments. 
;
_shelx_estimated_absorpt_t_min 0.968
_shelx_estimated_absorpt_t_max 0.989

loop_
_space_group_symop_operation_xyz
'x, y, z'
'-x+1/2, -y, z+1/2'
'-x, y+1/2, -z+1/2'
'x+1/2, -y+1/2, -z'

loop_
_atom_site_label
_atom_site_type_symbol
_atom_site_fract_x
_atom_site_fract_y
_atom_site_fract_z
_atom_site_U_iso_or_equiv
_atom_site_adp_type
_atom_site_occupancy
_atom_site_site_symmetry_order
_atom_site_calc_flag
_atom_site_refinement_flags_posn
_atom_site_refinement_flags_adp
_atom_site_refinement_flags_occupancy
_atom_site_disorder_assembly
_atom_site_disorder_group
O1 O 0.4102(6) 0.7390(3) 0.7568(2) 0.0828(16) Uani 1 1 d . . . . .
N1 N 0.5670(5) 0.4905(3) 0.5658(2) 0.0539(13) Uani 1 1 d . . . . .
N2 N 0.6763(5) 0.5834(3) 0.5014(2) 0.0559(13) Uani 1 1 d D . . . .
H2N H 0.686(9) 0.549(6) 0.469(3) 0.12(3) Uiso 1 1 d D . . . .
N3 N 0.8434(6) 0.8076(3) 0.6437(3) 0.0646(15) Uani 1 1 d . . . . .
N4 N 0.7024(5) 0.4592(3) 0.4055(2) 0.0599(14) Uani 1 1 d . . . . .
N5 N 0.5636(6) 0.3749(3) 0.4608(2) 0.0569(13) Uani 1 1 d D . . . .
H5N H 0.552(5) 0.400(4) 0.4971(17) 0.051(16) Uiso 1 1 d D . . . .
N6 N 0.6323(6) 0.0933(3) 0.3706(3) 0.0598(14) Uani 1 1 d . . . . .
C1 C 0.5120(7) 0.4865(3) 0.6193(3) 0.0630(18) Uani 1 1 d . . . . .
H1 H 0.474892 0.434777 0.629848 0.076 Uiso 1 1 calc R U . . .
C2 C 0.5051(7) 0.5531(3) 0.6609(3) 0.0611(17) Uani 1 1 d . . . . .
H2 H 0.463016 0.546228 0.697722 0.073 Uiso 1 1 calc R U . . .
C3 C 0.5608(7) 0.6300(3) 0.6478(3) 0.0598(16) Uani 1 1 d . . . . .
H3 H 0.559357 0.675454 0.675912 0.072 Uiso 1 1 calc R U . . .
C4 C 0.6178(6) 0.6376(3) 0.5930(3) 0.0546(15) Uani 1 1 d . . . . .
C5 C 0.6825(6) 0.7002(3) 0.5599(3) 0.0547(15) Uani 1 1 d . . . . .
C6 C 0.7085(6) 0.7949(3) 0.5570(3) 0.0590(16) Uani 1 1 d . . . . .
H6 H 0.637162 0.822854 0.539748 0.071 Uiso 1 1 calc R U . . .
C7 C 0.7449(7) 0.8459(4) 0.6128(3) 0.0615(17) Uani 1 1 d . . . . .
H7 H 0.676768 0.847120 0.641413 0.074 Uiso 1 1 calc R U . A 1
C9 C 0.8578(8) 0.9406(3) 0.5398(3) 0.071(2) Uani 1 1 d . . . . .
H9A H 0.935981 0.921067 0.553728 0.085 Uiso 1 1 calc R U . B 1
H9B H 0.866730 0.999888 0.526185 0.085 Uiso 1 1 calc R U . B 1
C10 C 0.8217(8) 0.8867(3) 0.4845(3) 0.0683(19) Uani 1 1 d . . . . .
H10A H 0.747900 0.908518 0.466652 0.082 Uiso 1 1 calc R U . . .
H10B H 0.883993 0.888315 0.453197 0.082 Uiso 1 1 calc R U . . .
C11 C 0.8043(6) 0.7965(3) 0.5072(3) 0.0546(15) Uani 1 1 d . . . . .
H11 H 0.879676 0.778964 0.526908 0.066 Uiso 1 1 calc R U . . .
C12 C 0.7709(7) 0.7254(3) 0.4615(3) 0.0580(16) Uani 1 1 d . . . . .
C13 C 0.7155(6) 0.6658(3) 0.5062(3) 0.0552(15) Uani 1 1 d . . . . .
C14 C 0.9205(9) 0.7787(4) 0.6720(3) 0.076(2) Uani 1 1 d . . . . .
C8 C 0.7736(7) 0.9394(4) 0.5941(4) 0.0714(19) Uani 0.60(2) 1 d D . P C 1
C15 C 0.6652(13) 0.9854(9) 0.5679(8) 0.065(4) Uani 0.60(2) 1 d D . P C 1
H15 H 0.671106 1.006990 0.527846 0.078 Uiso 0.60(2) 1 calc R U P C 1
C16 C 0.5671(13) 0.9969(8) 0.5963(7) 0.075(4) Uani 0.60(2) 1 d D . P C 1
H16A H 0.557862 0.976269 0.636475 0.090 Uiso 0.60(2) 1 calc R U P C 1
H16B H 0.504243 1.025955 0.577093 0.090 Uiso 0.60(2) 1 calc R U P C 1
C8A C 0.7736(7) 0.9394(4) 0.5941(4) 0.0714(19) Uani 0.40(2) 1 d D . P C 2
C15A C 0.6505(18) 0.9759(15) 0.5953(9) 0.063(5) Uani 0.40(2) 1 d D . P C 2
H15A H 0.602876 0.966937 0.630052 0.076 Uiso 0.40(2) 1 calc R U P C 2
C16A C 0.608(2) 1.0192(10) 0.5502(8) 0.075(6) Uani 0.40(2) 1 d D . P C 2
H16C H 0.653974 1.028865 0.515096 0.090 Uiso 0.40(2) 1 calc R U P C 2
H16D H 0.529987 1.041240 0.552517 0.090 Uiso 0.40(2) 1 calc R U P C 2
C17 C 0.8299(9) 0.9862(4) 0.6468(4) 0.087(3) Uani 1 1 d . . . . .
H17A H 0.907670 0.962084 0.655048 0.131 Uiso 1 1 calc R U . C 1
H17B H 0.780177 0.980509 0.682798 0.131 Uiso 1 1 calc R U . C 1
H17C H 0.838165 1.046102 0.636385 0.131 Uiso 1 1 calc R U . C 1
C18 C 0.6769(8) 0.7550(4) 0.4158(3) 0.072(2) Uani 1 1 d . . . . .
H18A H 0.652773 0.707172 0.390424 0.107 Uiso 1 1 calc R U . . .
H18B H 0.709643 0.799699 0.390157 0.107 Uiso 1 1 calc R U . . .
H18C H 0.608431 0.776799 0.437798 0.107 Uiso 1 1 calc R U . . .
C19 C 0.8766(8) 0.6884(4) 0.4297(3) 0.072(2) Uani 1 1 d . . . . .
H19A H 0.931001 0.665030 0.459792 0.108 Uiso 1 1 calc R U . . .
H19B H 0.916468 0.732784 0.406480 0.108 Uiso 1 1 calc R U . . .
H19C H 0.851069 0.643416 0.402158 0.108 Uiso 1 1 calc R U . . .
C20 C 0.6194(6) 0.5651(3) 0.5543(3) 0.0524(15) Uani 1 1 d . . . . .
C21 C 0.7627(8) 0.4631(4) 0.3528(3) 0.072(2) Uani 1 1 d . . . . .
H21 H 0.813769 0.509879 0.346791 0.086 Uiso 1 1 calc R U . . .
C22 C 0.7551(8) 0.4033(4) 0.3069(3) 0.0672(19) Uani 1 1 d . . . . .
H22 H 0.800597 0.409789 0.271136 0.081 Uiso 1 1 calc R U . . .
C23 C 0.6817(7) 0.3346(3) 0.3133(3) 0.0643(19) Uani 1 1 d . . . . .
H23 H 0.674685 0.293710 0.281976 0.077 Uiso 1 1 calc R U . . .
C24 C 0.6187(7) 0.3271(3) 0.3664(3) 0.0582(16) Uani 1 1 d . . . . .
C25 C 0.5383(6) 0.2684(3) 0.3934(3) 0.0568(16) Uani 1 1 d . . . . .
C26 C 0.4687(7) 0.1889(3) 0.3819(3) 0.0602(16) Uani 1 1 d . . . . .
H26 H 0.393314 0.205109 0.361618 0.072 Uiso 1 1 calc R U . . .
C27 C 0.5225(6) 0.1156(3) 0.3466(3) 0.0610(17) Uani 1 1 d . . . . .
H27 H 0.534067 0.134093 0.303668 0.073 Uiso 1 1 calc R U . . .
C29 C 0.4019(8) 0.0166(4) 0.4129(4) 0.076(2) Uani 1 1 d . . . . .
H29A H 0.343120 -0.029560 0.412079 0.092 Uiso 1 1 calc R U . . .
H29B H 0.472247 -0.004685 0.434475 0.092 Uiso 1 1 calc R U . . .
C30 C 0.3509(7) 0.0908(4) 0.4485(4) 0.072(2) Uani 1 1 d . . . . .
H30A H 0.276101 0.109598 0.429967 0.087 Uiso 1 1 calc R U . . .
H30B H 0.335006 0.073588 0.490874 0.087 Uiso 1 1 calc R U . . .
C31 C 0.4404(7) 0.1621(3) 0.4472(3) 0.0588(16) Uani 1 1 d . . . . .
H31 H 0.514848 0.137658 0.463837 0.071 Uiso 1 1 calc R U . . .
C32 C 0.4189(6) 0.2464(3) 0.4833(3) 0.0587(16) Uani 1 1 d . . . . .
C33 C 0.5072(6) 0.2994(3) 0.4496(3) 0.0559(16) Uani 1 1 d . . . . .
C34 C 0.6317(7) 0.3924(3) 0.4106(3) 0.0569(16) Uani 1 1 d . . . . .
C35 C 0.7220(8) 0.0793(4) 0.3913(4) 0.071(2) Uani 1 1 d . . . . .
C28 C 0.4368(7) 0.0388(4) 0.3468(4) 0.0697(19) Uani 1 1 d D . . . .
C36 C 0.3257(10) 0.0584(5) 0.3120(5) 0.096(3) Uani 1 1 d D . . . .
H36 H 0.256501 0.031070 0.326038 0.115 Uiso 1 1 calc R U . . .
C37 C 0.3121(12) 0.1071(5) 0.2657(5) 0.105(3) Uani 1 1 d D . . . .
H37A H 0.377651 0.136447 0.249253 0.126 Uiso 1 1 calc R U . . .
H37B H 0.236423 0.113765 0.248019 0.126 Uiso 1 1 calc R U . . .
C38 C 0.4952(9) -0.0382(4) 0.3173(4) 0.083(2) Uani 1 1 d . . . . .
H38A H 0.442390 -0.086992 0.320126 0.124 Uiso 1 1 calc R U . . .
H38B H 0.569107 -0.050889 0.338215 0.124 Uiso 1 1 calc R U . . .
H38C H 0.511382 -0.025896 0.274561 0.124 Uiso 1 1 calc R U . . .
C39 C 0.2944(7) 0.2797(4) 0.4747(3) 0.0675(18) Uani 1 1 d . . . . .
H39A H 0.286580 0.334425 0.495119 0.101 Uiso 1 1 calc R U . . .
H39B H 0.238181 0.239532 0.492135 0.101 Uiso 1 1 calc R U . . .
H39C H 0.278339 0.286586 0.431378 0.101 Uiso 1 1 calc R U . . .
C40 C 0.4439(7) 0.2375(3) 0.5508(3) 0.0664(18) Uani 1 1 d . . . . .
H40A H 0.524980 0.218101 0.556641 0.100 Uiso 1 1 calc R U . . .
H40B H 0.389446 0.196338 0.568476 0.100 Uiso 1 1 calc R U . . .
H40C H 0.433391 0.292385 0.570647 0.100 Uiso 1 1 calc R U . . .
C41 C 0.5789(12) 0.8274(7) 0.7637(5) 0.116(4) Uani 1 1 d . . . . .
H41A H 0.618290 0.793286 0.732675 0.174 Uiso 1 1 calc R U . . .
H41B H 0.637526 0.849879 0.791947 0.174 Uiso 1 1 calc R U . . .
H41C H 0.537222 0.874398 0.744210 0.174 Uiso 1 1 calc R U . . .
C42 C 0.4933(9) 0.7740(5) 0.7973(4) 0.087(2) Uani 1 1 d . . . . .
H42A H 0.535572 0.727939 0.818455 0.104 Uiso 1 1 calc R U . . .
H42B H 0.452236 0.808584 0.828076 0.104 Uiso 1 1 calc R U . . .
C43 C 0.3224(9) 0.6912(4) 0.7877(4) 0.081(2) Uani 1 1 d . . . . .
H43A H 0.285441 0.726390 0.819517 0.097 Uiso 1 1 calc R U . . .
H43B H 0.358881 0.641489 0.807377 0.097 Uiso 1 1 calc R U . . .
C44 C 0.2329(11) 0.6633(5) 0.7444(4) 0.099(3) Uani 1 1 d . . . . .
H44A H 0.193497 0.712692 0.726942 0.148 Uiso 1 1 calc R U . . .
H44B H 0.174878 0.627896 0.765288 0.148 Uiso 1 1 calc R U . . .
H44C H 0.270328 0.630530 0.712032 0.148 Uiso 1 1 calc R U . . .

loop_
_atom_site_aniso_label
_atom_site_aniso_U_11
_atom_site_aniso_U_22
_atom_site_aniso_U_33
_atom_site_aniso_U_23
_atom_site_aniso_U_13
_atom_site_aniso_U_12
O1 0.142(5) 0.042(2) 0.064(3) -0.012(2) 0.004(3) -0.004(3)
N1 0.092(4) 0.0198(18) 0.050(3) 0.0007(16) -0.001(2) -0.005(2)
N2 0.097(4) 0.0192(18) 0.051(3) 0.0001(18) 0.000(3) -0.005(2)
N3 0.103(5) 0.031(2) 0.060(3) -0.009(2) 0.003(3) -0.009(3)
N4 0.102(4) 0.023(2) 0.055(3) 0.0003(19) 0.003(3) -0.003(2)
N5 0.099(4) 0.0221(19) 0.049(3) -0.0042(18) -0.001(3) 0.000(2)
N6 0.059(4) 0.030(2) 0.090(4) -0.022(2) 0.011(3) -0.002(2)
C1 0.117(6) 0.025(2) 0.047(3) 0.002(2) -0.002(3) 0.000(3)
C2 0.106(5) 0.027(2) 0.050(3) 0.002(2) 0.004(3) -0.004(3)
C3 0.100(5) 0.026(2) 0.054(3) -0.005(2) -0.003(3) 0.000(3)
C4 0.084(4) 0.026(2) 0.054(3) -0.001(2) -0.002(3) 0.001(3)
C5 0.092(5) 0.017(2) 0.055(3) -0.003(2) -0.001(3) -0.006(2)
C6 0.087(5) 0.021(2) 0.070(4) -0.003(2) 0.000(3) -0.008(3)
C7 0.080(5) 0.028(3) 0.076(4) -0.012(3) 0.002(4) -0.004(3)
C9 0.110(6) 0.023(2) 0.078(4) -0.001(3) -0.017(4) -0.009(3)
C10 0.110(6) 0.021(2) 0.073(4) 0.002(2) -0.003(4) -0.009(3)
C11 0.080(4) 0.022(2) 0.062(3) 0.001(2) 0.001(3) -0.007(2)
C12 0.093(5) 0.024(2) 0.057(3) 0.003(2) 0.002(3) -0.008(3)
C13 0.093(5) 0.019(2) 0.054(3) 0.001(2) -0.001(3) -0.007(2)
C14 0.132(7) 0.041(3) 0.057(4) -0.003(3) -0.002(4) -0.010(4)
C8 0.101(5) 0.026(3) 0.087(5) -0.009(3) -0.004(4) -0.004(3)
C15 0.099(8) 0.027(6) 0.070(10) -0.006(7) -0.006(7) 0.009(6)
C16 0.099(9) 0.045(6) 0.082(9) 0.010(5) -0.004(7) 0.009(6)
C8A 0.101(5) 0.026(3) 0.087(5) -0.009(3) -0.004(4) -0.004(3)
C15A 0.091(12) 0.050(11) 0.049(11) -0.007(9) 0.011(9) -0.001(9)
C16A 0.123(16) 0.030(8) 0.074(11) -0.001(7) 0.010(10) 0.008(9)
C17 0.138(7) 0.031(3) 0.093(5) -0.021(3) 0.001(5) -0.013(4)
C18 0.115(6) 0.035(3) 0.065(4) 0.009(3) -0.014(4) -0.012(3)
C19 0.112(6) 0.034(3) 0.070(4) -0.010(3) 0.012(4) -0.011(3)
C20 0.085(4) 0.021(2) 0.051(3) 0.003(2) -0.005(3) -0.001(2)
C21 0.144(7) 0.028(2) 0.044(3) 0.000(2) 0.006(4) -0.006(3)
C22 0.117(6) 0.032(3) 0.053(3) 0.004(2) 0.006(4) -0.005(3)
C23 0.121(6) 0.029(3) 0.043(3) 0.000(2) 0.001(3) 0.001(3)
C24 0.101(5) 0.023(2) 0.050(3) -0.004(2) -0.005(3) 0.001(3)
C25 0.093(5) 0.026(2) 0.052(3) -0.003(2) -0.001(3) -0.006(3)
C26 0.092(5) 0.028(2) 0.061(3) -0.014(2) 0.000(3) 0.000(3)
C27 0.081(5) 0.031(3) 0.071(4) -0.019(3) 0.010(3) -0.004(3)
C29 0.108(6) 0.036(3) 0.085(5) -0.016(3) 0.014(4) -0.016(3)
C30 0.100(6) 0.035(3) 0.082(5) -0.017(3) 0.015(4) -0.010(3)
C31 0.080(4) 0.025(2) 0.072(4) -0.012(2) 0.004(3) -0.008(3)
C32 0.084(5) 0.032(2) 0.060(4) -0.011(2) 0.005(3) -0.004(3)
C33 0.092(5) 0.018(2) 0.058(3) -0.004(2) -0.002(3) -0.005(2)
C34 0.105(5) 0.021(2) 0.045(3) -0.002(2) -0.003(3) 0.002(3)
C35 0.063(5) 0.039(3) 0.111(6) -0.023(3) 0.015(4) -0.003(3)
C28 0.088(5) 0.031(3) 0.090(5) -0.025(3) 0.005(4) -0.004(3)
C36 0.130(8) 0.053(4) 0.104(7) -0.037(5) -0.006(6) -0.006(5)
C37 0.148(9) 0.054(4) 0.113(7) -0.028(5) -0.007(7) 0.004(5)
C38 0.132(7) 0.034(3) 0.082(5) -0.021(3) 0.024(5) -0.009(4)
C39 0.096(5) 0.042(3) 0.065(4) -0.015(3) 0.001(4) -0.003(3)
C40 0.107(6) 0.028(2) 0.065(4) -0.006(2) 0.007(4) -0.004(3)
C41 0.168(10) 0.087(6) 0.093(6) -0.044(5) 0.032(7) -0.028(7)
C42 0.129(7) 0.060(4) 0.072(5) -0.023(4) 0.010(5) -0.003(5)
C43 0.134(7) 0.041(3) 0.069(4) 0.005(3) 0.007(4) -0.002(4)
C44 0.162(9) 0.057(4) 0.078(5) 0.005(4) -0.007(6) -0.014(5)

loop_
_atom_type_symbol
_atom_type_description
_atom_type_scat_dispersion_real
_atom_type_scat_dispersion_imag
_atom_type_scat_source
C C 0.0181 0.0091 'International Tables Vol C Tables 4.2.6.8 and 6.1.1.4'
H H 0.0000 0.0000 'International Tables Vol C Tables 4.2.6.8 and 6.1.1.4'
N N 0.0311 0.0180 'International Tables Vol C Tables 4.2.6.8 and 6.1.1.4'
O O 0.0492 0.0322 'International Tables Vol C Tables 4.2.6.8 and 6.1.1.4'

loop_
_geom_angle_atom_site_label_1
_geom_angle_atom_site_label_2
_geom_angle_atom_site_label_3
_geom_angle
_geom_angle_site_symmetry_1
_geom_angle_site_symmetry_3
_geom_angle_publ_flag
C42 O1 C43 111.9(6) . . ?
C1 N1 C20 114.5(5) . . ?
C20 N2 C13 106.6(5) . . ?
C20 N2 H2N 128(7) . . ?
C13 N2 H2N 126(7) . . ?
C14 N3 C7 175.8(7) . . ?
C34 N4 C21 114.5(5) . . ?
C33 N5 C34 106.9(5) . . ?
C33 N5 H5N 118(4) . . ?
C34 N5 H5N 135(4) . . ?
C35 N6 C27 176.4(6) . . ?
N1 C1 C2 124.8(6) . . ?
N1 C1 H1 117.6 . . ?
C2 C1 H1 117.6 . . ?
C1 C2 C3 119.6(6) . . ?
C1 C2 H2 120.2 . . ?
C3 C2 H2 120.2 . . ?
C4 C3 C2 118.0(5) . . ?
C4 C3 H3 121.0 . . ?
C2 C3 H3 121.0 . . ?
C3 C4 C20 117.4(5) . . ?
C3 C4 C5 138.5(5) . . ?
C20 C4 C5 104.1(5) . . ?
C13 C5 C4 108.1(4) . . ?
C13 C5 C6 107.6(5) . . ?
C4 C5 C6 142.9(6) . . ?
C5 C6 C7 122.4(5) . . ?
C5 C6 C11 100.5(5) . . ?
C7 C6 C11 111.9(5) . . ?
C5 C6 H6 107.0 . . ?
C7 C6 H6 107.0 . . ?
C11 C6 H6 107.0 . . ?
N3 C7 C6 111.6(5) . . ?
N3 C7 C8A 111.0(6) . . ?
C6 C7 C8A 110.1(6) . . ?
N3 C7 C8 111.0(6) . . ?
C6 C7 C8 110.1(6) . . ?
N3 C7 H7 108.0 . . ?
C6 C7 H7 108.0 . . ?
C8 C7 H7 108.0 . . ?
C8A C9 C10 116.4(6) . . ?
C8 C9 C10 116.4(6) . . ?
C8 C9 H9A 108.2 . . ?
C10 C9 H9A 108.2 . . ?
C8 C9 H9B 108.2 . . ?
C10 C9 H9B 108.2 . . ?
H9A C9 H9B 107.3 . . ?
C11 C10 C9 107.0(5) . . ?
C11 C10 H10A 110.3 . . ?
C9 C10 H10A 110.3 . . ?
C11 C10 H10B 110.3 . . ?
C9 C10 H10B 110.3 . . ?
H10A C10 H10B 108.6 . . ?
C10 C11 C6 109.9(5) . . ?
C10 C11 C12 119.6(5) . . ?
C6 C11 C12 106.1(5) . . ?
C10 C11 H11 106.9 . . ?
C6 C11 H11 106.9 . . ?
C12 C11 H11 106.9 . . ?
C13 C12 C19 113.3(5) . . ?
C13 C12 C18 109.3(6) . . ?
C19 C12 C18 111.4(6) . . ?
C13 C12 C11 97.4(5) . . ?
C19 C12 C11 112.7(6) . . ?
C18 C12 C11 111.9(5) . . ?
C5 C13 N2 110.9(5) . . ?
C5 C13 C12 116.0(4) . . ?
N2 C13 C12 132.5(5) . . ?
C17 C8 C9 109.2(7) . . ?
C17 C8 C15 113.1(7) . . ?
C9 C8 C15 101.5(8) . . ?
C17 C8 C7 110.3(6) . . ?
C9 C8 C7 110.3(5) . . ?
C15 C8 C7 112.1(8) . . ?
C16 C15 C8 124.9(15) . . ?
C16 C15 H15 117.5 . . ?
C8 C15 H15 117.5 . . ?
C15 C16 H16A 120.0 . . ?
C15 C16 H16B 120.0 . . ?
H16A C16 H16B 120.0 . . ?
C15A C8A C17 101.0(11) . . ?
C15A C8A C9 125.8(10) . . ?
C17 C8A C9 109.2(7) . . ?
C15A C8A C7 99.4(11) . . ?
C17 C8A C7 110.3(6) . . ?
C9 C8A C7 110.3(5) . . ?
C16A C15A C8A 122.3(19) . . ?
C16A C15A H15A 118.9 . . ?
C8A C15A H15A 118.9 . . ?
C15A C16A H16C 120.0 . . ?
C15A C16A H16D 120.0 . . ?
H16C C16A H16D 120.0 . . ?
C8 C17 H17A 109.5 . . ?
C8 C17 H17B 109.5 . . ?
H17A C17 H17B 109.5 . . ?
C8 C17 H17C 109.5 . . ?
H17A C17 H17C 109.5 . . ?
H17B C17 H17C 109.5 . . ?
C12 C18 H18A 109.5 . . ?
C12 C18 H18B 109.5 . . ?
H18A C18 H18B 109.5 . . ?
C12 C18 H18C 109.5 . . ?
H18A C18 H18C 109.5 . . ?
H18B C18 H18C 109.5 . . ?
C12 C19 H19A 109.5 . . ?
C12 C19 H19B 109.5 . . ?
H19A C19 H19B 109.5 . . ?
C12 C19 H19C 109.5 . . ?
H19A C19 H19C 109.5 . . ?
H19B C19 H19C 109.5 . . ?
N1 C20 N2 123.8(5) . . ?
N1 C20 C4 125.8(6) . . ?
N2 C20 C4 110.3(5) . . ?
N4 C21 C22 124.4(6) . . ?
N4 C21 H21 117.8 . . ?
C22 C21 H21 117.8 . . ?
C23 C22 C21 120.1(6) . . ?
C23 C22 H22 120.0 . . ?
C21 C22 H22 120.0 . . ?
C22 C23 C24 118.0(5) . . ?
C22 C23 H23 121.0 . . ?
C24 C23 H23 121.0 . . ?
C23 C24 C34 117.7(6) . . ?
C23 C24 C25 137.8(5) . . ?
C34 C24 C25 104.5(5) . . ?
C33 C25 C24 107.8(5) . . ?
C33 C25 C26 108.3(5) . . ?
C24 C25 C26 143.7(5) . . ?
C25 C26 C27 120.7(6) . . ?
C25 C26 C31 100.5(5) . . ?
C27 C26 C31 110.7(5) . . ?
C25 C26 H26 108.1 . . ?
C27 C26 H26 108.1 . . ?
C31 C26 H26 108.1 . . ?
N6 C27 C26 110.8(5) . . ?
N6 C27 C28 111.1(5) . . ?
C26 C27 C28 109.9(5) . . ?
N6 C27 H27 108.3 . . ?
C26 C27 H27 108.3 . . ?
C28 C27 H27 108.3 . . ?
C30 C29 C28 114.0(6) . . ?
C30 C29 H29A 108.7 . . ?
C28 C29 H29A 108.7 . . ?
C30 C29 H29B 108.7 . . ?
C28 C29 H29B 108.7 . . ?
H29A C29 H29B 107.6 . . ?
C31 C30 C29 107.9(6) . . ?
C31 C30 H30A 110.1 . . ?
C29 C30 H30A 110.1 . . ?
C31 C30 H30B 110.1 . . ?
C29 C30 H30B 110.1 . . ?
H30A C30 H30B 108.4 . . ?
C30 C31 C26 111.3(5) . . ?
C30 C31 C32 121.1(6) . . ?
C26 C31 C32 105.9(4) . . ?
C30 C31 H31 105.9 . . ?
C26 C31 H31 105.9 . . ?
C32 C31 H31 105.9 . . ?
C33 C32 C39 111.4(5) . . ?
C33 C32 C40 114.3(6) . . ?
C39 C32 C40 109.1(6) . . ?
C33 C32 C31 96.9(5) . . ?
C39 C32 C31 112.0(5) . . ?
C40 C32 C31 112.8(5) . . ?
N5 C33 C25 110.5(5) . . ?
N5 C33 C32 134.8(5) . . ?
C25 C33 C32 114.6(5) . . ?
N4 C34 N5 124.4(5) . . ?
N4 C34 C24 125.4(6) . . ?
N5 C34 C24 110.2(5) . . ?
C36 C28 C38 107.9(6) . . ?
C36 C28 C29 108.1(7) . . ?
C38 C28 C29 109.4(6) . . ?
C36 C28 C27 111.1(6) . . ?
C38 C28 C27 110.3(6) . . ?
C29 C28 C27 109.9(5) . . ?
C37 C36 C28 128.8(11) . . ?
C37 C36 H36 115.6 . . ?
C28 C36 H36 115.6 . . ?
C36 C37 H37A 120.0 . . ?
C36 C37 H37B 120.0 . . ?
H37A C37 H37B 120.0 . . ?
C28 C38 H38A 109.5 . . ?
C28 C38 H38B 109.5 . . ?
H38A C38 H38B 109.5 . . ?
C28 C38 H38C 109.5 . . ?
H38A C38 H38C 109.5 . . ?
H38B C38 H38C 109.5 . . ?
C32 C39 H39A 109.5 . . ?
C32 C39 H39B 109.5 . . ?
H39A C39 H39B 109.5 . . ?
C32 C39 H39C 109.5 . . ?
H39A C39 H39C 109.5 . . ?
H39B C39 H39C 109.5 . . ?
C32 C40 H40A 109.5 . . ?
C32 C40 H40B 109.5 . . ?
H40A C40 H40B 109.5 . . ?
C32 C40 H40C 109.5 . . ?
H40A C40 H40C 109.5 . . ?
H40B C40 H40C 109.5 . . ?
C42 C41 H41A 109.5 . . ?
C42 C41 H41B 109.5 . . ?
H41A C41 H41B 109.5 . . ?
C42 C41 H41C 109.5 . . ?
H41A C41 H41C 109.5 . . ?
H41B C41 H41C 109.5 . . ?
O1 C42 C41 110.2(8) . . ?
O1 C42 H42A 109.6 . . ?
C41 C42 H42A 109.6 . . ?
O1 C42 H42B 109.6 . . ?
C41 C42 H42B 109.6 . . ?
H42A C42 H42B 108.1 . . ?
O1 C43 C44 109.6(7) . . ?
O1 C43 H43A 109.8 . . ?
C44 C43 H43A 109.8 . . ?
O1 C43 H43B 109.8 . . ?
C44 C43 H43B 109.8 . . ?
H43A C43 H43B 108.2 . . ?
C43 C44 H44A 109.5 . . ?
C43 C44 H44B 109.5 . . ?
H44A C44 H44B 109.5 . . ?
C43 C44 H44C 109.5 . . ?
H44A C44 H44C 109.5 . . ?
H44B C44 H44C 109.5 . . ?

loop_
_geom_bond_atom_site_label_1
_geom_bond_atom_site_label_2
_geom_bond_distance
_geom_bond_site_symmetry_2
_geom_bond_publ_flag
O1 C42 1.413(11) . ?
O1 C43 1.426(10) . ?
N1 C1 1.337(8) . ?
N1 C20 1.347(7) . ?
N2 C20 1.366(8) . ?
N2 C13 1.382(6) . ?
N2 H2N 0.91(3) . ?
N3 C14 1.171(10) . ?
N3 C7 1.444(10) . ?
N4 C34 1.332(8) . ?
N4 C21 1.352(9) . ?
N5 C33 1.378(7) . ?
N5 C34 1.381(8) . ?
N5 H5N 0.90(3) . ?
N6 C35 1.139(10) . ?
N6 C27 1.402(10) . ?
C1 C2 1.399(8) . ?
C1 H1 0.9500 . ?
C2 C3 1.401(8) . ?
C2 H2 0.9500 . ?
C3 C4 1.377(9) . ?
C3 H3 0.9500 . ?
C4 C20 1.431(8) . ?
C4 C5 1.433(8) . ?
C5 C13 1.358(8) . ?
C5 C6 1.529(7) . ?
C6 C7 1.528(9) . ?
C6 C11 1.547(9) . ?
C6 H6 1.0000 . ?
C7 C8A 1.569(8) . ?
C7 C8 1.569(8) . ?
C7 H7 1.0000 . ?
C9 C8A 1.535(11) . ?
C9 C8 1.535(11) . ?
C9 C10 1.543(9) . ?
C9 H9A 0.9900 . ?
C9 H9B 0.9900 . ?
C10 C11 1.525(7) . ?
C10 H10A 0.9900 . ?
C10 H10B 0.9900 . ?
C11 C12 1.559(8) . ?
C11 H11 1.0000 . ?
C12 C13 1.503(8) . ?
C12 C19 1.510(11) . ?
C12 C18 1.542(10) . ?
C8 C17 1.519(11) . ?
C8 C15 1.544(15) . ?
C15 C16 1.293(16) . ?
C15 H15 0.9500 . ?
C16 H16A 0.9500 . ?
C16 H16B 0.9500 . ?
C8A C15A 1.515(19) . ?
C8A C17 1.519(11) . ?
C15A C16A 1.302(19) . ?
C15A H15A 0.9500 . ?
C16A H16C 0.9500 . ?
C16A H16D 0.9500 . ?
C17 H17A 0.9800 . ?
C17 H17B 0.9800 . ?
C17 H17C 0.9800 . ?
C18 H18A 0.9800 . ?
C18 H18B 0.9800 . ?
C18 H18C 0.9800 . ?
C19 H19A 0.9800 . ?
C19 H19B 0.9800 . ?
C19 H19C 0.9800 . ?
C21 C22 1.389(9) . ?
C21 H21 0.9500 . ?
C22 C23 1.377(9) . ?
C22 H22 0.9500 . ?
C23 C24 1.379(9) . ?
C23 H23 0.9500 . ?
C24 C34 1.428(7) . ?
C24 C25 1.434(9) . ?
C25 C33 1.381(8) . ?
C25 C26 1.507(8) . ?
C26 C27 1.524(8) . ?
C26 C31 1.538(9) . ?
C26 H26 1.0000 . ?
C27 C28 1.557(9) . ?
C27 H27 1.0000 . ?
C29 C30 1.526(9) . ?
C29 C28 1.552(11) . ?
C29 H29A 0.9900 . ?
C29 H29B 0.9900 . ?
C30 C31 1.519(9) . ?
C30 H30A 0.9900 . ?
C30 H30B 0.9900 . ?
C31 C32 1.572(7) . ?
C31 H31 1.0000 . ?
C32 C33 1.505(9) . ?
C32 C39 1.523(10) . ?
C32 C40 1.523(10) . ?
C28 C36 1.511(12) . ?
C28 C38 1.533(9) . ?
C36 C37 1.289(13) . ?
C36 H36 0.9500 . ?
C37 H37A 0.9500 . ?
C37 H37B 0.9500 . ?
C38 H38A 0.9800 . ?
C38 H38B 0.9800 . ?
C38 H38C 0.9800 . ?
C39 H39A 0.9800 . ?
C39 H39B 0.9800 . ?
C39 H39C 0.9800 . ?
C40 H40A 0.9800 . ?
C40 H40B 0.9800 . ?
C40 H40C 0.9800 . ?
C41 C42 1.488(14) . ?
C41 H41A 0.9800 . ?
C41 H41B 0.9800 . ?
C41 H41C 0.9800 . ?
C42 H42A 0.9900 . ?
C42 H42B 0.9900 . ?
C43 C44 1.464(13) . ?
C43 H43A 0.9900 . ?
C43 H43B 0.9900 . ?
C44 H44A 0.9800 . ?
C44 H44B 0.9800 . ?
C44 H44C 0.9800 . ?

loop_
_geom_hbond_atom_site_label_D
_geom_hbond_atom_site_label_H
_geom_hbond_atom_site_label_A
_geom_hbond_distance_DH
_geom_hbond_distance_HA
_geom_hbond_distance_DA
_geom_hbond_angle_DHA
_geom_hbond_site_symmetry_A
_geom_hbond_publ_flag
N2 H2N N4 0.91(3) 2.00(3) 2.903(7) 171(11) . yes
N5 H5N N1 0.90(3) 2.09(3) 2.952(6) 159(6) . yes

loop_
_geom_torsion_atom_site_label_1
_geom_torsion_atom_site_label_2
_geom_torsion_atom_site_label_3
_geom_torsion_atom_site_label_4
_geom_torsion
_geom_torsion_site_symmetry_1
_geom_torsion_site_symmetry_2
_geom_torsion_site_symmetry_3
_geom_torsion_site_symmetry_4
_geom_torsion_publ_flag
C20 N1 C1 C2 1.1(10) . . . . ?
N1 C1 C2 C3 -1.4(12) . . . . ?
C1 C2 C3 C4 1.9(11) . . . . ?
C2 C3 C4 C20 -2.2(10) . . . . ?
C2 C3 C4 C5 178.7(8) . . . . ?
C3 C4 C5 C13 -179.6(8) . . . . ?
C20 C4 C5 C13 1.2(8) . . . . ?
C3 C4 C5 C6 -16.0(17) . . . . ?
C20 C4 C5 C6 164.8(9) . . . . ?
C13 C5 C6 C7 -147.4(7) . . . . ?
C4 C5 C6 C7 48.9(13) . . . . ?
C13 C5 C6 C11 -22.9(7) . . . . ?
C4 C5 C6 C11 173.5(9) . . . . ?
C5 C6 C7 N3 52.4(9) . . . . ?
C11 C6 C7 N3 -66.8(7) . . . . ?
C5 C6 C7 C8A 176.1(6) . . . . ?
C11 C6 C7 C8A 56.9(7) . . . . ?
C5 C6 C7 C8 176.1(6) . . . . ?
C11 C6 C7 C8 56.9(7) . . . . ?
C8A C9 C10 C11 -55.9(8) . . . . ?
C8 C9 C10 C11 -55.9(8) . . . . ?
C9 C10 C11 C6 58.9(8) . . . . ?
C9 C10 C11 C12 -178.1(6) . . . . ?
C5 C6 C11 C10 165.2(6) . . . . ?
C7 C6 C11 C10 -63.3(7) . . . . ?
C5 C6 C11 C12 34.6(6) . . . . ?
C7 C6 C11 C12 166.1(5) . . . . ?
C10 C11 C12 C13 -156.9(7) . . . . ?
C6 C11 C12 C13 -32.1(6) . . . . ?
C10 C11 C12 C19 83.9(8) . . . . ?
C6 C11 C12 C19 -151.2(5) . . . . ?
C10 C11 C12 C18 -42.7(9) . . . . ?
C6 C11 C12 C18 82.2(6) . . . . ?
C4 C5 C13 N2 0.1(8) . . . . ?
C6 C5 C13 N2 -169.7(6) . . . . ?
C4 C5 C13 C12 172.2(6) . . . . ?
C6 C5 C13 C12 2.5(9) . . . . ?
C20 N2 C13 C5 -1.4(8) . . . . ?
C20 N2 C13 C12 -171.8(7) . . . . ?
C19 C12 C13 C5 137.4(7) . . . . ?
C18 C12 C13 C5 -97.7(7) . . . . ?
C11 C12 C13 C5 18.7(8) . . . . ?
C19 C12 C13 N2 -52.5(10) . . . . ?
C18 C12 C13 N2 72.4(9) . . . . ?
C11 C12 C13 N2 -171.2(7) . . . . ?
C10 C9 C8 C17 172.8(6) . . . . ?
C10 C9 C8 C15 -67.5(8) . . . . ?
C10 C9 C8 C7 51.5(8) . . . . ?
N3 C7 C8 C17 -46.1(8) . . . . ?
C6 C7 C8 C17 -170.1(7) . . . . ?
N3 C7 C8 C9 74.6(7) . . . . ?
C6 C7 C8 C9 -49.4(8) . . . . ?
N3 C7 C8 C15 -173.1(8) . . . . ?
C6 C7 C8 C15 62.8(10) . . . . ?
C17 C8 C15 C16 -66.5(16) . . . . ?
C9 C8 C15 C16 176.7(13) . . . . ?
C7 C8 C15 C16 59.0(15) . . . . ?
C10 C9 C8A C15A -67.2(14) . . . . ?
C10 C9 C8A C17 172.8(6) . . . . ?
C10 C9 C8A C7 51.5(8) . . . . ?
N3 C7 C8A C15A -151.6(10) . . . . ?
C6 C7 C8A C15A 84.4(10) . . . . ?
N3 C7 C8A C17 -46.1(8) . . . . ?
C6 C7 C8A C17 -170.1(7) . . . . ?
N3 C7 C8A C9 74.6(7) . . . . ?
C6 C7 C8A C9 -49.4(8) . . . . ?
C17 C8A C15A C16A 118(2) . . . . ?
C9 C8A C15A C16A -6(3) . . . . ?
C7 C8A C15A C16A -130(2) . . . . ?
C1 N1 C20 N2 -177.4(6) . . . . ?
C1 N1 C20 C4 -1.5(10) . . . . ?
C13 N2 C20 N1 178.7(6) . . . . ?
C13 N2 C20 C4 2.2(7) . . . . ?
C3 C4 C20 N1 2.1(10) . . . . ?
C5 C4 C20 N1 -178.5(6) . . . . ?
C3 C4 C20 N2 178.5(6) . . . . ?
C5 C4 C20 N2 -2.1(7) . . . . ?
C34 N4 C21 C22 -0.6(11) . . . . ?
N4 C21 C22 C23 0.5(12) . . . . ?
C21 C22 C23 C24 -1.0(11) . . . . ?
C22 C23 C24 C34 1.6(10) . . . . ?
C22 C23 C24 C25 -177.5(8) . . . . ?
C23 C24 C25 C33 179.6(8) . . . . ?
C34 C24 C25 C33 0.4(7) . . . . ?
C23 C24 C25 C26 -6.6(17) . . . . ?
C34 C24 C25 C26 174.3(9) . . . . ?
C33 C25 C26 C27 -145.4(6) . . . . ?
C24 C25 C26 C27 40.7(13) . . . . ?
C33 C25 C26 C31 -23.6(7) . . . . ?
C24 C25 C26 C31 162.6(9) . . . . ?
C25 C26 C27 N6 51.3(8) . . . . ?
C31 C26 C27 N6 -65.4(7) . . . . ?
C25 C26 C27 C28 174.5(6) . . . . ?
C31 C26 C27 C28 57.7(8) . . . . ?
C28 C29 C30 C31 -56.3(9) . . . . ?
C29 C30 C31 C26 58.6(8) . . . . ?
C29 C30 C31 C32 -176.1(7) . . . . ?
C25 C26 C31 C30 169.8(6) . . . . ?
C27 C26 C31 C30 -61.6(8) . . . . ?
C25 C26 C31 C32 36.4(7) . . . . ?
C27 C26 C31 C32 165.0(6) . . . . ?
C30 C31 C32 C33 -161.9(7) . . . . ?
C26 C31 C32 C33 -34.2(7) . . . . ?
C30 C31 C32 C39 -45.5(9) . . . . ?
C26 C31 C32 C39 82.3(7) . . . . ?
C30 C31 C32 C40 78.1(9) . . . . ?
C26 C31 C32 C40 -154.2(6) . . . . ?
C34 N5 C33 C25 0.2(7) . . . . ?
C34 N5 C33 C32 -177.6(7) . . . . ?
C24 C25 C33 N5 -0.4(8) . . . . ?
C26 C25 C33 N5 -176.6(6) . . . . ?
C24 C25 C33 C32 177.9(6) . . . . ?
C26 C25 C33 C32 1.7(8) . . . . ?
C39 C32 C33 N5 81.1(9) . . . . ?
C40 C32 C33 N5 -43.1(10) . . . . ?
C31 C32 C33 N5 -162.0(7) . . . . ?
C39 C32 C33 C25 -96.6(6) . . . . ?
C40 C32 C33 C25 139.2(6) . . . . ?
C31 C32 C33 C25 20.3(7) . . . . ?
C21 N4 C34 N5 178.8(7) . . . . ?
C21 N4 C34 C24 1.4(10) . . . . ?
C33 N5 C34 N4 -177.7(6) . . . . ?
C33 N5 C34 C24 0.1(7) . . . . ?
C23 C24 C34 N4 -1.9(10) . . . . ?
C25 C24 C34 N4 177.4(6) . . . . ?
C23 C24 C34 N5 -179.6(6) . . . . ?
C25 C24 C34 N5 -0.3(7) . . . . ?
C30 C29 C28 C36 -67.0(8) . . . . ?
C30 C29 C28 C38 175.7(7) . . . . ?
C30 C29 C28 C27 54.5(9) . . . . ?
N6 C27 C28 C36 -170.8(6) . . . . ?
C26 C27 C28 C36 66.2(8) . . . . ?
N6 C27 C28 C38 -51.1(8) . . . . ?
C26 C27 C28 C38 -174.1(6) . . . . ?
N6 C27 C28 C29 69.6(7) . . . . ?
C26 C27 C28 C29 -53.4(8) . . . . ?
C38 C28 C36 C37 -89.8(9) . . . . ?
C29 C28 C36 C37 152.0(8) . . . . ?
C27 C28 C36 C37 31.3(11) . . . . ?
C43 O1 C42 C41 -176.6(7) . . . . ?
C42 O1 C43 C44 174.7(7) . . . . ?
